data_1505818
loop_
_publ_author_name
'Tokumaru, Kazuyuki'
'Arai, Shigeru'
'Nishida, Atsushi'

_publ_section_title
;
 Stereoselective furan-iminium cation cyclization in the construction of
 the core structure of manzamine A.
;
_journal_issue 1
_journal_name_full 'Organic letters'
_journal_page_first 27
_journal_page_last 30
_journal_paper_doi 10.1021/ol052387m
_journal_volume 8
_journal_year 2006
_chemical_formula_moiety 'C24 H32 N2 O7 S '
_chemical_formula_sum 'C24 H32 N2 O7 S'
_chemical_formula_weight 492.59
_space_group_IT_number 15
_symmetry_cell_setting monoclinic
_symmetry_Int_Tables_number 15
_symmetry_space_group_name_Hall '-C 2yc'
_symmetry_space_group_name_H-M 'C 1 2/c 1'
_cell_angle_alpha 90
_cell_angle_beta 106.22(2)
_cell_angle_gamma 90
_cell_formula_units_Z 8
_cell_length_a 26.507(7)
_cell_length_b 18.459(3)
_cell_length_c 12.035(2)
_cell_measurement_reflns_used 16
_cell_measurement_temperature 298.2
_cell_measurement_theta_max 19.9
_cell_measurement_theta_min 16.8
_cell_volume 5654(2)
_computing_cell_refinement WinAFC
_computing_data_collection WinAFC
_computing_data_reduction 'teXsan Ver. 1.11'
_computing_publication_material 'teXsan Ver. 1.11'
_computing_structure_refinement 'teXsan Ver. 1.10'
_computing_structure_solution SIR97
_diffrn_measured_fraction_theta_full 0.9964
_diffrn_measured_fraction_theta_max 0.9964
_diffrn_measurement_device_type 'Rigaku AFC7S'
_diffrn_measurement_method \w-2\q
_diffrn_radiation_type 'Cu K\a'
_diffrn_radiation_wavelength 1.5418
_diffrn_reflns_av_R_equivalents 0.042
_diffrn_reflns_limit_h_max 32
_diffrn_reflns_limit_h_min -30
_diffrn_reflns_limit_k_max 22
_diffrn_reflns_limit_k_min 0
_diffrn_reflns_limit_l_max 0
_diffrn_reflns_limit_l_min -14
_diffrn_reflns_number 5697
_diffrn_reflns_theta_full 69.04
_diffrn_reflns_theta_max 69.04
_diffrn_standards_decay_% 3.59
_diffrn_standards_interval_count 150
_diffrn_standards_number 3
_exptl_absorpt_coefficient_mu 1.363
_exptl_absorpt_correction_T_max 0.999
_exptl_absorpt_correction_T_min 0.923
_exptl_absorpt_correction_type psi-scan
_exptl_absorpt_process_details '(North, Phillips & Mathews, 1968)'
_exptl_crystal_colour colorless
_exptl_crystal_density_diffrn 1.157
_exptl_crystal_density_method 'not measured'
_exptl_crystal_description prismatic
_exptl_crystal_size_max 0.300
_exptl_crystal_size_mid 0.200
_exptl_crystal_size_min 0.150
_refine_diff_density_max 0.72
_refine_diff_density_min -0.28
_refine_ls_extinction_coef 0.008(2)
_refine_ls_extinction_method 'Zachariasen(1967) type 2 Gaussian isotropic'
_refine_ls_goodness_of_fit_ref 1.970
_refine_ls_hydrogen_treatment noref
_refine_ls_number_parameters 308
_refine_ls_number_reflns 3510
_refine_ls_R_factor_gt 0.0751
_refine_ls_shift/su_max 0.0001
_refine_ls_structure_factor_coef F
_refine_ls_weighting_details 'w = 1/[\s^2^(Fo) + 0.00250|Fo|^2^]'
_refine_ls_weighting_scheme calc
_refine_ls_wR_factor_ref 0.1294
_reflns_number_gt 3510
_reflns_number_total 5262
_reflns_threshold_expression F^2^>3.0\s(F^2^)
_cod_data_source_file ol052387msi20051003_062411.cif
_cod_data_source_block compound_16
_cod_original_cell_volume 5653(2)
_cod_original_formula_sum 'C24 H32 N2 O7 S '
_cod_database_code 1505818

loop_
_symmetry_equiv_pos_as_xyz
x,y,z
-x,y,1/2-z
-x,-y,-z
x,-y,1/2+z
1/2+x,1/2+y,z
1/2-x,1/2+y,1/2-z
1/2-x,1/2-y,-z
1/2+x,1/2-y,1/2+z

loop_
_atom_site_label
_atom_site_type_symbol
_atom_site_fract_x
_atom_site_fract_y
_atom_site_fract_z
_atom_site_U_iso_or_equiv
_atom_site_adp_type
_atom_site_occupancy
_atom_site_calc_flag
S(1) S 0.16230(5) 0.31877(7) -0.1265(1) 0.0465(3) Uani 1.00 d
O(1) O -0.0115(1) 0.1458(2) 0.0815(3) 0.056(1) Uani 1.00 d
O(2) O 0.0828(1) 0.0957(2) 0.3081(3) 0.0461(9) Uani 1.00 d
O(3) O 0.1161(2) -0.0376(2) 0.3539(3) 0.061(1) Uani 1.00 d
O(4) O 0.1963(1) 0.0155(2) 0.2828(3) 0.053(1) Uani 1.00 d
O(5) O 0.2152(1) 0.3214(2) -0.0525(3) 0.056(1) Uani 1.00 d
O(6) O 0.1352(2) 0.3837(2) -0.1724(3) 0.062(1) Uani 1.00 d
O(7) O 0.2485(1) 0.0994(2) 0.3997(3) 0.058(1) Uani 1.00 d
N(1) N 0.1272(2) 0.2785(2) -0.0528(3) 0.044(1) Uani 1.00 d
N(2) N 0.1771(2) 0.1351(2) 0.2661(3) 0.043(1) Uani 1.00 d
C(1) C 0.1619(2) 0.2603(3) -0.2428(4) 0.046(1) Uani 1.00 d
C(2) C 0.1269(2) 0.2719(4) -0.3505(5) 0.062(2) Uani 1.00 d
C(3) C 0.1253(3) 0.2219(5) -0.4384(5) 0.080(2) Uani 1.00 d
C(4) C 0.1566(3) 0.1636(4) -0.4193(6) 0.077(2) Uani 1.00 d
C(5) C 0.1909(3) 0.1520(4) -0.3121(6) 0.070(2) Uani 1.00 d
C(6) C 0.1940(2) 0.2004(3) -0.2229(5) 0.053(2) Uani 1.00 d
C(7) C 0.0703(2) 0.2744(3) -0.1123(5) 0.053(1) Uani 1.00 d
C(8) C 0.0412(2) 0.2369(3) -0.0384(5) 0.052(1) Uani 1.00 d
C(9) C 0.0649(2) 0.2068(3) 0.0624(4) 0.042(1) Uani 1.00 d
C(10) C 0.1241(2) 0.2020(2) 0.1099(4) 0.038(1) Uani 1.00 d
C(11) C 0.1495(2) 0.2120(3) 0.0108(4) 0.041(1) Uani 1.00 d
C(12) C 0.0404(2) 0.1644(3) 0.1400(4) 0.045(1) Uani 1.00 d
C(13) C 0.0787(2) 0.1007(3) 0.1877(4) 0.040(1) Uani 1.00 d
C(14) C 0.1333(2) 0.1258(2) 0.1647(4) 0.038(1) Uani 1.00 d
C(15) C 0.1477(2) 0.2526(3) 0.2127(4) 0.047(1) Uani 1.00 d
C(16) C 0.1919(2) 0.2113(3) 0.2929(4) 0.051(1) Uani 1.00 d
C(17) C 0.0603(2) 0.0329(3) 0.1201(4) 0.046(1) Uani 1.00 d
C(18) C 0.0586(2) -0.0346(3) 0.1524(5) 0.055(2) Uani 1.00 d
C(19) C 0.0752(3) -0.0711(4) 0.2668(7) 0.074(2) Uani 1.00 d
C(20) C 0.2068(2) 0.0782(3) 0.3143(4) 0.044(1) Uani 1.00 d
C(21) C 0.3130(3) 0.0038(5) 0.4034(6) 0.090(3) Uani 1.00 d
C(22) C 0.2834(2) 0.0455(3) 0.4743(5) 0.059(2) Uani 1.00 d
C(23) C 0.3198(3) 0.0950(5) 0.5631(7) 0.096(3) Uani 1.00 d
C(24) C 0.2516(3) -0.0039(3) 0.5301(5) 0.066(2) Uani 1.00 d
H(1) H 0.1068 0.3091 -0.3605 0.0549 Uiso 1.00 calc
H(2) H 0.1056 0.2329 -0.4997 0.0798 Uiso 1.00 calc
H(3) H 0.1491 0.1319 -0.4862 0.0913 Uiso 1.00 calc
H(4) H 0.2068 0.1147 -0.2968 0.0691 Uiso 1.00 calc
H(5) H 0.2181 0.1957 -0.1497 0.0602 Uiso 1.00 calc
H(6) H 0.0021 0.2347 -0.0651 0.0753 Uiso 1.00 calc
H(7) H 0.0492 0.0416 0.0420 0.0385 Uiso 1.00 calc
H(8) H 0.0480 -0.0660 0.0879 0.0593 Uiso 1.00 calc
H(9) H 0.0569 0.3301 -0.1348 0.0828 Uiso 1.00 calc
H(10) H 0.0654 0.2464 -0.1930 0.0688 Uiso 1.00 calc
H(11) H 0.1434 0.1684 -0.0447 0.0411 Uiso 1.00 calc
H(12) H 0.1889 0.2164 0.0396 0.0481 Uiso 1.00 calc
H(13) H 0.1628 0.2914 0.1882 0.0585 Uiso 1.00 calc
H(14) H 0.1229 0.2626 0.2552 0.0591 Uiso 1.00 calc
H(15) H 0.1988 0.2201 0.3700 0.0559 Uiso 1.00 calc
H(16) H 0.2241 0.2219 0.2765 0.0746 Uiso 1.00 calc
H(17) H 0.0921 -0.1237 0.2564 0.1128 Uiso 1.00 calc
H(18) H 0.0535 -0.0727 0.3021 0.0750 Uiso 1.00 calc
H(19) H 0.0412 0.1929 0.2071 0.0441 Uiso 1.00 calc
H(20) H 0.1436 0.0893 0.1156 0.0482 Uiso 1.00 calc
H(21) H 0.3459 -0.0305 0.4616 0.1325 Uiso 1.00 calc
H(22) H 0.2909 -0.0243 0.3505 0.0946 Uiso 1.00 calc
H(23) H 0.3412 0.0370 0.3690 0.1480 Uiso 1.00 calc
H(24) H 0.3478 0.0766 0.6072 0.1243 Uiso 1.00 calc
H(25) H 0.3449 0.1421 0.5224 0.1491 Uiso 1.00 calc
H(26) H 0.2969 0.1411 0.6008 0.1737 Uiso 1.00 calc
H(27) H 0.2267 0.0193 0.5654 0.0946 Uiso 1.00 calc
H(28) H 0.2208 -0.0385 0.4658 0.1073 Uiso 1.00 calc
H(29) H 0.2675 -0.0372 0.5761 0.0843 Uiso 1.00 calc

loop_
_atom_site_aniso_label
_atom_site_aniso_U_11
_atom_site_aniso_U_22
_atom_site_aniso_U_33
_atom_site_aniso_U_12
_atom_site_aniso_U_13
_atom_site_aniso_U_23
S(1) 0.0534(7) 0.0422(6) 0.0430(6) -0.0074(5) 0.0118(5) 0.0032(5)
O(1) 0.036(2) 0.081(3) 0.051(2) 0.004(2) 0.011(2) 0.014(2)
O(2) 0.048(2) 0.059(2) 0.033(2) 0.009(2) 0.015(1) 0.004(1)
O(3) 0.059(2) 0.063(2) 0.058(2) 0.003(2) 0.009(2) 0.010(2)
O(4) 0.049(2) 0.048(2) 0.058(2) 0.005(2) 0.008(2) 0.000(2)
O(5) 0.055(2) 0.054(2) 0.053(2) -0.015(2) 0.004(2) -0.001(2)
O(6) 0.075(3) 0.045(2) 0.063(2) 0.000(2) 0.016(2) 0.010(2)
O(7) 0.051(2) 0.050(2) 0.058(2) 0.000(2) -0.009(2) 0.012(2)
N(1) 0.044(2) 0.048(2) 0.041(2) -0.001(2) 0.013(2) 0.005(2)
N(2) 0.039(2) 0.043(2) 0.043(2) -0.001(2) 0.003(2) 0.003(2)
C(1) 0.046(3) 0.054(3) 0.039(2) -0.015(2) 0.015(2) 0.000(2)
C(2) 0.060(3) 0.076(4) 0.049(3) -0.011(3) 0.013(3) 0.011(3)
C(3) 0.083(5) 0.113(6) 0.039(3) -0.031(4) 0.010(3) -0.001(3)
C(4) 0.090(5) 0.085(5) 0.062(4) -0.027(4) 0.032(4) -0.022(4)
C(5) 0.083(4) 0.067(4) 0.071(4) -0.007(3) 0.042(4) -0.010(3)
C(6) 0.057(3) 0.055(3) 0.052(3) -0.007(2) 0.025(3) 0.000(2)
C(7) 0.046(3) 0.067(3) 0.046(3) 0.007(2) 0.011(2) 0.017(2)
C(8) 0.044(3) 0.065(3) 0.048(3) 0.008(2) 0.014(2) 0.010(2)
C(9) 0.041(2) 0.046(3) 0.041(2) 0.009(2) 0.015(2) 0.002(2)
C(10) 0.038(2) 0.041(2) 0.036(2) 0.004(2) 0.009(2) 0.002(2)
C(11) 0.042(2) 0.045(3) 0.038(2) 0.002(2) 0.012(2) 0.002(2)
C(12) 0.040(2) 0.057(3) 0.039(2) 0.006(2) 0.013(2) 0.004(2)
C(13) 0.038(2) 0.050(3) 0.034(2) 0.001(2) 0.013(2) 0.001(2)
C(14) 0.038(2) 0.042(2) 0.034(2) 0.003(2) 0.012(2) -0.001(2)
C(15) 0.054(3) 0.042(3) 0.044(3) 0.001(2) 0.011(2) -0.004(2)
C(16) 0.058(3) 0.044(3) 0.043(3) -0.006(2) 0.003(2) 0.001(2)
C(17) 0.042(3) 0.058(3) 0.039(2) -0.002(2) 0.010(2) 0.000(2)
C(18) 0.047(3) 0.055(3) 0.061(3) -0.006(2) 0.011(2) -0.009(3)
C(19) 0.063(4) 0.066(4) 0.090(5) -0.010(3) 0.018(3) 0.020(3)
C(20) 0.039(2) 0.047(3) 0.045(3) 0.000(2) 0.010(2) 0.006(2)
C(21) 0.062(4) 0.134(7) 0.073(4) 0.037(4) 0.020(3) 0.015(4)
C(22) 0.052(3) 0.065(4) 0.052(3) 0.012(3) 0.003(2) 0.013(3)
C(23) 0.076(5) 0.099(6) 0.082(5) -0.002(4) -0.032(4) 0.013(4)
C(24) 0.078(4) 0.060(3) 0.063(4) 0.016(3) 0.022(3) 0.017(3)

loop_
_atom_type_symbol
_atom_type_description
_atom_type_scat_dispersion_real
_atom_type_scat_dispersion_imag
_atom_type_scat_source
C C 0.018 0.009
;International Tables for Crystallography
(1992, Vol. C, Tables 4.2.6.8 and 6.1.1.1)
;
H H 0.000 0.000
;International Tables for Crystallography
(1992, Vol. C, Table 6.1.1.2)
;
N N 0.031 0.018
;International Tables for Crystallography
(1992, Vol. C, Tables 4.2.6.8 and 6.1.1.1)
;
O O 0.049 0.032
;International Tables for Crystallography
(1992, Vol. C, Tables 4.2.6.8 and 6.1.1.1)
;
S S 0.333 0.557
;International Tables for Crystallography
(1992, Vol. C, Tables 4.2.6.8 and 6.1.1.1)
;

loop_
_geom_angle_atom_site_label_1
_geom_angle_atom_site_label_2
_geom_angle_atom_site_label_3
_geom_angle
_geom_angle_publ_flag
O(5) S(1) O(6) 120.7(2) yes
O(5) S(1) N(1) 106.5(2) yes
O(5) S(1) C(1) 107.6(2) yes
O(6) S(1) N(1) 106.9(2) yes
O(6) S(1) C(1) 108.4(2) yes
N(1) S(1) C(1) 105.9(2) yes
C(20) O(7) C(22) 120.7(4) yes
S(1) N(1) C(7) 114.8(3) yes
S(1) N(1) C(11) 116.9(3) yes
C(7) N(1) C(11) 114.4(4) yes
C(14) N(2) C(16) 113.7(4) yes
C(14) N(2) C(20) 120.6(4) yes
C(16) N(2) C(20) 124.4(4) yes
S(1) C(1) C(2) 120.1(5) yes
S(1) C(1) C(6) 119.2(4) yes
C(2) C(1) C(6) 120.5(5) yes
C(1) C(2) C(3) 118.6(6) yes
C(2) C(3) C(4) 121.0(6) yes
C(3) C(4) C(5) 120.2(6) yes
C(4) C(5) C(6) 120.7(7) yes
C(1) C(6) C(5) 118.9(5) yes
N(1) C(7) C(8) 111.2(4) yes
C(7) C(8) C(9) 123.1(5) yes
C(8) C(9) C(10) 123.2(5) yes
C(8) C(9) C(12) 127.9(5) yes
C(10) C(9) C(12) 108.5(4) yes
C(9) C(10) C(11) 109.4(4) yes
C(9) C(10) C(14) 103.7(4) yes
C(9) C(10) C(15) 114.5(4) yes
C(11) C(10) C(14) 113.0(4) yes
C(11) C(10) C(15) 112.6(4) yes
C(14) C(10) C(15) 103.3(4) yes
N(1) C(11) C(10) 107.7(4) yes
O(1) C(12) C(9) 110.5(4) yes
O(1) C(12) C(13) 116.6(4) yes
C(9) C(12) C(13) 105.9(4) yes
O(2) C(13) C(12) 106.3(4) yes
O(2) C(13) C(14) 112.1(3) yes
O(2) C(13) C(17) 114.7(4) yes
C(12) C(13) C(14) 104.1(4) yes
C(12) C(13) C(17) 110.5(4) yes
C(14) C(13) C(17) 108.6(4) yes
N(2) C(14) C(10) 104.3(4) yes
N(2) C(14) C(13) 115.9(4) yes
C(10) C(14) C(13) 107.0(3) yes
C(10) C(15) C(16) 106.2(4) yes
N(2) C(16) C(15) 103.4(4) yes
C(13) C(17) C(18) 131.8(5) yes
C(17) C(18) C(19) 132.9(5) yes
O(3) C(19) C(18) 117.0(5) yes
O(4) C(20) O(7) 125.5(4) yes
O(4) C(20) N(2) 123.4(4) yes
O(7) C(20) N(2) 111.1(4) yes
O(7) C(22) C(21) 109.5(5) yes
O(7) C(22) C(23) 100.8(5) yes
O(7) C(22) C(24) 109.9(5) yes
C(21) C(22) C(23) 111.8(6) yes
C(21) C(22) C(24) 112.5(6) yes
C(23) C(22) C(24) 111.7(6) yes

loop_
_geom_bond_atom_site_label_1
_geom_bond_atom_site_label_2
_geom_bond_distance
_geom_bond_publ_flag
S(1) O(5) 1.436(4) yes
S(1) O(6) 1.427(4) yes
S(1) N(1) 1.633(4) yes
S(1) C(1) 1.765(5) yes
O(1) C(12) 1.402(6) yes
O(2) C(13) 1.426(5) yes
O(3) C(19) 1.422(8) yes
O(4) C(20) 1.224(6) yes
O(7) C(20) 1.342(6) yes
O(7) C(22) 1.480(6) yes
N(1) C(7) 1.479(6) yes
N(1) C(11) 1.480(6) yes
N(2) C(14) 1.441(6) yes
N(2) C(16) 1.472(6) yes
N(2) C(20) 1.343(6) yes
C(1) C(2) 1.383(7) yes
C(1) C(6) 1.375(8) yes
C(2) C(3) 1.395(10) yes
C(3) C(4) 1.34(1) yes
C(4) C(5) 1.371(10) yes
C(5) C(6) 1.381(8) yes
C(7) C(8) 1.501(7) yes
C(8) C(9) 1.322(7) yes
C(9) C(10) 1.516(6) yes
C(9) C(12) 1.497(7) yes
C(10) C(11) 1.535(6) yes
C(10) C(14) 1.544(6) yes
C(10) C(15) 1.536(6) yes
C(12) C(13) 1.555(6) yes
C(13) C(14) 1.613(6) yes
C(13) C(17) 1.498(7) yes
C(15) C(16) 1.500(7) yes
C(17) C(18) 1.311(8) yes
C(18) C(19) 1.484(9) yes
C(21) C(22) 1.519(9) yes
C(22) C(23) 1.528(9) yes
C(22) C(24) 1.521(9) yes

loop_
_geom_contact_atom_site_label_1
_geom_contact_atom_site_label_2
_geom_contact_distance
_geom_contact_site_symmetry_2
O(1) O(2) 2.756(5) 2_555
O(1) C(3) 3.338(8) 2_554
O(1) C(18) 3.426(7) 3_555
O(2) C(4) 3.547(7) 1_556
O(4) C(5) 3.287(8) 4_555
O(5) O(5) 3.264(8) 7_555
O(5) C(24) 3.334(7) 6_555
O(5) C(6) 3.533(6) 7_555
O(5) C(11) 3.536(6) 7_555

loop_
_geom_torsion_atom_site_label_1
_geom_torsion_atom_site_label_2
_geom_torsion_atom_site_label_3
_geom_torsion_atom_site_label_4
_geom_torsion
_geom_torsion_publ_flag
S(1) N(1) C(7) C(8) -179.8(4) yes
S(1) N(1) C(11) C(10) 156.5(3) yes
S(1) C(1) C(2) C(3) -175.9(5) yes
S(1) C(1) C(6) C(5) 175.5(4) yes
O(1) C(12) C(9) C(8) 12.9(7) yes
O(1) C(12) C(9) C(10) -159.5(4) yes
O(1) C(12) C(13) O(2) -100.3(4) yes
O(1) C(12) C(13) C(14) 141.2(4) yes
O(1) C(12) C(13) C(17) 24.8(5) yes
O(2) C(13) C(12) C(9) 136.4(4) yes
O(2) C(13) C(14) N(2) 3.2(5) yes
O(2) C(13) C(14) C(10) -112.6(4) yes
O(2) C(13) C(17) C(18) -18.3(8) yes
O(3) C(19) C(18) C(17) -26(1) yes
O(4) C(20) O(7) C(22) -7.0(8) yes
O(4) C(20) N(2) C(14) -6.6(8) yes
O(4) C(20) N(2) C(16) -172.7(5) yes
O(5) S(1) N(1) C(7) 176.5(4) yes
O(5) S(1) N(1) C(11) -45.4(4) yes
O(5) S(1) C(1) C(2) -149.0(4) yes
O(5) S(1) C(1) C(6) 35.5(5) yes
O(6) S(1) N(1) C(7) 46.3(4) yes
O(6) S(1) N(1) C(11) -175.6(3) yes
O(6) S(1) C(1) C(2) -17.0(5) yes
O(6) S(1) C(1) C(6) 167.6(4) yes
O(7) C(20) N(2) C(14) 173.5(4) yes
O(7) C(20) N(2) C(16) 7.4(7) yes
N(1) S(1) C(1) C(2) 97.4(4) yes
N(1) S(1) C(1) C(6) -78.0(4) yes
N(1) C(7) C(8) C(9) -5.1(8) yes
N(1) C(11) C(10) C(9) 50.9(5) yes
N(1) C(11) C(10) C(14) 166.0(4) yes
N(1) C(11) C(10) C(15) -77.5(4) yes
N(2) C(14) C(10) C(9) -143.7(4) yes
N(2) C(14) C(10) C(11) 97.9(4) yes
N(2) C(14) C(10) C(15) -24.0(4) yes
N(2) C(14) C(13) C(12) 117.7(4) yes
N(2) C(14) C(13) C(17) -124.6(4) yes
N(2) C(16) C(15) C(10) -25.2(5) yes
N(2) C(20) O(7) C(22) 172.9(5) yes
C(1) S(1) N(1) C(7) -69.2(4) yes
C(1) S(1) N(1) C(11) 68.9(4) yes
C(1) C(2) C(3) C(4) 0.5(10) yes
C(1) C(6) C(5) C(4) 0.5(9) yes
C(2) C(1) C(6) C(5) 0.0(8) yes
C(2) C(3) C(4) C(5) 0(1) yes
C(3) C(2) C(1) C(6) -0.5(8) yes
C(3) C(4) C(5) C(6) 0(1) yes
C(7) N(1) C(11) C(10) -65.2(5) yes
C(7) C(8) C(9) C(10) -4.7(8) yes
C(7) C(8) C(9) C(12) -176.1(5) yes
C(8) C(7) N(1) C(11) 41.0(6) yes
C(8) C(9) C(10) C(11) -19.1(7) yes
C(8) C(9) C(10) C(14) -139.9(5) yes
C(8) C(9) C(10) C(15) 108.3(6) yes
C(8) C(9) C(12) C(13) 140.1(5) yes
C(9) C(10) C(14) C(13) -20.4(4) yes
C(9) C(10) C(15) C(16) 142.9(4) yes
C(9) C(12) C(13) C(14) 17.8(5) yes
C(9) C(12) C(13) C(17) -98.6(4) yes
C(10) C(9) C(12) C(13) -32.3(5) yes
C(10) C(14) N(2) C(16) 9.2(5) yes
C(10) C(14) N(2) C(20) -158.3(4) yes
C(10) C(14) C(13) C(12) 1.8(4) yes
C(10) C(14) C(13) C(17) 119.6(4) yes
C(11) C(10) C(9) C(12) 153.7(4) yes
C(11) C(10) C(14) C(13) -138.7(4) yes
C(11) C(10) C(15) C(16) -91.4(5) yes
C(12) C(9) C(10) C(14) 32.9(5) yes
C(12) C(9) C(10) C(15) -78.9(5) yes
C(12) C(13) C(17) C(18) -138.4(6) yes
C(13) C(14) N(2) C(16) -108.2(5) yes
C(13) C(14) N(2) C(20) 84.4(5) yes
C(13) C(14) C(10) C(15) 99.4(4) yes
C(13) C(17) C(18) C(19) -1(1) yes
C(14) N(2) C(16) C(15) 10.0(6) yes
C(14) C(10) C(15) C(16) 30.8(5) yes
C(14) C(13) C(17) C(18) 108.0(6) yes
C(15) C(16) N(2) C(20) 176.9(5) yes
C(20) O(7) C(22) C(21) 67.9(7) yes
C(20) O(7) C(22) C(23) -174.1(6) yes
C(20) O(7) C(22) C(24) -56.1(7) yes
C(20) O(7) C(22) C(24) -56.1(7) yes
